data_1540177
loop_
_publ_author_name
'Jorgensen, J.D.'
'Dabrowski, B.'
'Pei, S.'
'Richards, D.R.'
'Hinks, D.G.'

_publ_section_title
;
 Structure of the interstitial oxygen defect in La2 Ni O4+delta
;
_journal_name_full 'Physical Review, Serie 3. B - Condensed Matter (18,1978-)'
_journal_page_first 2187
_journal_page_last 2199
_journal_volume 40
_journal_year 1989
_chemical_formula_sum 'La2 Ni O4'
_chemical_name_systematic 'La2 (Ni O4)'
_space_group_IT_number 64
_symmetry_space_group_name_Hall '-C 2ac 2 (-x,z,y)'
_symmetry_space_group_name_H-M 'C m c a (-a,c,b)'
_cell_angle_alpha 90
_cell_angle_beta 90
_cell_angle_gamma 90
_cell_formula_units_Z 4
_cell_length_a 5.4656
_cell_length_b 5.5327
_cell_length_c 12.5547
_cell_volume 379.648
_citation_journal_id_ASTM PRBMDO
_cod_data_source_file Jorgensen_PRBMDO_1989_1141.cif
_cod_data_source_block La2Ni1O4
_cod_original_cell_volume 379.6482
_cod_original_sg_symbol_H-M 'B m a b'
_cod_original_formula_sum 'La2 Ni1 O4'
_cod_database_code 1540177

loop_
_symmetry_equiv_pos_as_xyz
x,y,z
-x+1/2,y+1/2,-z
x,-y,-z
-x+1/2,-y+1/2,z
-x,-y,-z
x-1/2,-y-1/2,z
-x,y,z
x-1/2,y-1/2,-z
x+1/2,y,z+1/2
-x+1,y+1/2,-z+1/2
x+1/2,-y,-z+1/2
-x+1,-y+1/2,z+1/2
-x+1/2,-y,-z+1/2
x,-y-1/2,z+1/2
-x+1/2,y,z+1/2
x,y-1/2,-z+1/2

loop_
_atom_site_label
_atom_site_type_symbol
_atom_site_fract_x
_atom_site_fract_y
_atom_site_fract_z
_atom_site_occupancy
_atom_site_U_iso_or_equiv
Ni1 Ni+2 0 0 0 1 0.0
O3 O-2 0.25 0.25 0.23 0.005 0.0
La1 La+3 0 -0.0099 0.3636 1 0.0
O1 O-2 0.25 0.25 -0.0087 1 0.0
O2 O-2 0 0.0364 0.1793 1 0.0
O4 O-2 -0.064 -0.064 0.173 0.01 0.0
